data_4123481
loop_
_publ_author_name
'Doi, Ryohei'
'Kikushima, Kotaro'
'Ohashi, Masato'
'Ogoshi, Sensuke'

_publ_section_title
;
 Synthesis, characterization, and unique catalytic activities of a
 fluorinated nickel enolate.
;
_journal_issue 9
_journal_name_full 'Journal of the American Chemical Society'
_journal_page_first 3276
_journal_page_last 3282
_journal_paper_doi 10.1021/ja511730k
_journal_volume 137
_journal_year 2015
_chemical_formula_moiety 'C21 H15 F3 O2'
_chemical_formula_sum 'C21 H15 F3 O2'
_chemical_formula_weight 356.34
_space_group_IT_number 14
_symmetry_cell_setting monoclinic
_symmetry_Int_Tables_number 14
_symmetry_space_group_name_Hall '-P 2ybc'
_symmetry_space_group_name_H-M 'P 1 21/c 1'
_atom_sites_solution_hydrogens geom
_atom_sites_solution_primary direct
_atom_sites_solution_secondary difmap
_cell_angle_alpha 90.0000
_cell_angle_beta 106.523(2)
_cell_angle_gamma 90.0000
_cell_formula_units_Z 4
_cell_length_a 20.0039(7)
_cell_length_b 5.7737(2)
_cell_length_c 15.3278(7)
_cell_measurement_reflns_used 18619
_cell_measurement_temperature 123
_cell_measurement_theta_max 71.55
_cell_measurement_theta_min 3.00
_cell_volume 1697.20(12)
_computing_cell_refinement 'RAPID AUTO'
_computing_data_collection 'RAPID AUTO (Rigaku, ????)'
_computing_data_reduction 'RAPID AUTO'
_computing_molecular_graphics 'CrystalStructure 4.0'
_computing_publication_material 'CrystalStructure 4.0 (Rigaku, 2010)'
_computing_structure_refinement 'SHELXL97 (Sheldrick, 2008)'
_computing_structure_solution 'SIR92 (Altomare, et al., 1994)'
_diffrn_ambient_temperature 123
_diffrn_detector_area_resol_mean 10.000
_diffrn_measured_fraction_theta_full 0.982
_diffrn_measured_fraction_theta_max 0.982
_diffrn_measurement_device_type 'Rigaku R-AXIS RAPID'
_diffrn_measurement_method \w
_diffrn_radiation_type 'Cu K\a'
_diffrn_radiation_wavelength 1.54187
_diffrn_reflns_av_R_equivalents 0.0530
_diffrn_reflns_limit_h_max 24
_diffrn_reflns_limit_h_min -24
_diffrn_reflns_limit_k_max 6
_diffrn_reflns_limit_k_min -6
_diffrn_reflns_limit_l_max 18
_diffrn_reflns_limit_l_min -18
_diffrn_reflns_number 27690
_diffrn_reflns_theta_full 71.76
_diffrn_reflns_theta_max 71.76
_diffrn_standards_number 0
_exptl_absorpt_coefficient_mu 0.944
_exptl_absorpt_correction_T_max 0.910
_exptl_absorpt_correction_T_min 0.701
_exptl_absorpt_correction_type multi-scan
_exptl_absorpt_process_details 'ABSCOR (Rigaku, 1995)'
_exptl_crystal_colour colorless
_exptl_crystal_density_diffrn 1.394
_exptl_crystal_density_method 'not measured'
_exptl_crystal_description block
_exptl_crystal_F_000 736.00
_exptl_crystal_size_max 0.100
_exptl_crystal_size_mid 0.100
_exptl_crystal_size_min 0.100
_refine_diff_density_max 0.310
_refine_diff_density_min -0.290
_refine_ls_extinction_coef 0.0023(5)
_refine_ls_extinction_method SHELXL
_refine_ls_goodness_of_fit_ref 1.067
_refine_ls_hydrogen_treatment mixed
_refine_ls_number_parameters 274
_refine_ls_number_reflns 3263
_refine_ls_number_restraints 0
_refine_ls_R_factor_gt 0.0604
_refine_ls_shift/su_max 0.000
_refine_ls_structure_factor_coef Fsqd
_refine_ls_weighting_details 'w = 1/[\s^2^(Fo^2^)+(0.0762P)^2^+1.1501P] where P=(Fo^2^+2Fc^2^)/3'
_refine_ls_weighting_scheme calc
_refine_ls_wR_factor_ref 0.1755
_reflns_number_gt 2550
_reflns_number_total 3265
_reflns_threshold_expression F^2^>2.0\s(F^2^)
_cod_data_source_file ja511730k_si_001.cif
_cod_data_source_block doi29b
_cod_depositor_comments 'Adding full bibliography for 4123479--4123482.cif.'
_cod_original_cell_volume 1697.22(12)
_cod_database_code 4123481

loop_
_symmetry_equiv_pos_site_id
_symmetry_equiv_pos_as_xyz
1 +X,+Y,+Z
2 -X,1/2+Y,1/2-Z
3 -X,-Y,-Z
4 +X,1/2-Y,1/2+Z

loop_
_atom_site_label
_atom_site_type_symbol
_atom_site_fract_x
_atom_site_fract_y
_atom_site_fract_z
_atom_site_U_iso_or_equiv
_atom_site_adp_type
_atom_site_occupancy
_atom_site_symmetry_multiplicity
_atom_site_calc_flag
_atom_site_refinement_flags
F1 F 0.14656(8) -0.2387(3) 0.62532(10) 0.0662(5) Uani 1.0 4 d .
F3 F 0.07155(8) 0.0325(4) 0.57567(12) 0.0820(7) Uani 1.0 4 d .
F27 F 0.17291(9) 0.0525(5) 0.55447(13) 0.0984(8) Uani 1.0 4 d .
O4 O 0.25483(9) 0.4165(4) 0.80386(17) 0.0762(7) Uani 1.0 4 d .
O5 O 0.23859(8) 0.0706(3) 0.73398(13) 0.0547(5) Uani 1.0 4 d .
C2 C 0.35347(12) 0.1736(4) 0.81575(17) 0.0464(6) Uani 1.0 4 d .
C7 C 0.46937(12) 0.2873(5) 0.89481(17) 0.0507(7) Uani 1.0 4 d .
C8 C 0.49709(11) 0.0827(4) 0.87441(14) 0.0370(5) Uani 1.0 4 d .
C9 C 0.39921(12) 0.3337(5) 0.86542(18) 0.0513(7) Uani 1.0 4 d .
C10 C 0.12761(11) 0.0674(4) 0.77102(19) 0.0511(7) Uani 1.0 4 d .
C11 C 0.57344(11) 0.0369(4) 0.90763(13) 0.0381(5) Uani 1.0 4 d .
C12 C 0.16517(12) 0.1246(5) 0.7022(2) 0.0606(8) Uani 1.0 4 d .
C13 C 0.71705(13) -0.0452(6) 0.97481(18) 0.0547(7) Uani 1.0 4 d .
C14 C 0.13927(12) -0.1410(5) 0.81754(17) 0.0497(6) Uani 1.0 4 d .
C15 C 0.27867(13) 0.2380(5) 0.7864(2) 0.0562(7) Uani 1.0 4 d .
C16 C 0.07975(14) 0.2233(6) 0.7903(3) 0.0769(11) Uani 1.0 4 d .
C17 C 0.45063(14) -0.0768(5) 0.8225(3) 0.0665(9) Uani 1.0 4 d .
C18 C 0.10407(15) -0.1907(6) 0.8811(2) 0.0665(8) Uani 1.0 4 d .
C19 C 0.13936(14) -0.0090(6) 0.6146(2) 0.0665(9) Uani 1.0 4 d .
C20 C 0.37945(14) -0.0326(5) 0.7940(3) 0.0777(11) Uani 1.0 4 d .
C21 C 0.60295(14) -0.1578(6) 0.8884(3) 0.0852(12) Uani 1.0 4 d .
C22 C 0.04547(15) 0.1712(8) 0.8539(3) 0.0949(15) Uani 1.0 4 d .
C23A C 0.6244(3) 0.2147(12) 0.9343(6) 0.0546(16) Uani 0.4466 4 d .
C23B C 0.6125(3) 0.1732(10) 0.9794(4) 0.0465(12) Uani 0.5534 4 d .
C24 C 0.05779(17) -0.0350(8) 0.8983(3) 0.0859(12) Uani 1.0 4 d .
C25 C 0.67396(14) -0.2013(7) 0.9227(3) 0.0902(13) Uani 1.0 4 d .
C26A C 0.6958(4) 0.1763(13) 0.9679(7) 0.0627(19) Uani 0.4466 4 d .
C26B C 0.6835(3) 0.1323(11) 1.0127(4) 0.0523(13) Uani 0.5534 4 d .
H7 H 0.4998 0.3999 0.9304 0.0608 Uiso 1.0 4 calc R
H9 H 0.3822 0.4783 0.8797 0.0615 Uiso 1.0 4 calc R
H12 H 0.1598 0.2939 0.6883 0.0727 Uiso 1.0 4 calc R
H14 H 0.1714 -0.2496 0.8059 0.0597 Uiso 1.0 4 calc R
H16 H 0.0709 0.3670 0.7589 0.0922 Uiso 1.0 4 calc R
H17 H 0.4678 -0.2188 0.8062 0.0798 Uiso 1.0 4 calc R
H18 H 0.1121 -0.3339 0.9129 0.0798 Uiso 1.0 4 calc R
H20 H 0.3485 -0.1453 0.7593 0.0933 Uiso 1.0 4 calc R
H21 H 0.5743 -0.2700 0.8499 0.1022 Uiso 1.0 4 calc R
H22 H 0.0135 0.2784 0.8666 0.1139 Uiso 1.0 4 calc R
H23A H 0.609(4) 0.369(14) 0.939(6) 0.10(3) Uiso 0.5000 4 d .
H23B H 0.589(3) 0.299(10) 1.007(4) 0.048(14) Uiso 0.5000 4 d .
H24 H 0.0339 -0.0716 0.9419 0.1030 Uiso 1.0 4 calc R
H25 H 0.6923 -0.3442 0.9091 0.1083 Uiso 1.0 4 calc R
H26A H 0.730(5) 0.309(16) 1.001(6) 0.12(3) Uiso 0.5000 4 d .
H26B H 0.712(3) 0.228(10) 1.063(4) 0.051(14) Uiso 0.5000 4 d .
H31 H 0.7652(15) -0.074(5) 0.9996(18) 0.056(8) Uiso 1.0 4 d .

loop_
_atom_site_aniso_label
_atom_site_aniso_U_11
_atom_site_aniso_U_22
_atom_site_aniso_U_33
_atom_site_aniso_U_12
_atom_site_aniso_U_13
_atom_site_aniso_U_23
F1 0.0671(10) 0.0702(12) 0.0568(9) -0.0171(8) 0.0104(8) -0.0059(8)
F3 0.0440(9) 0.1095(15) 0.0749(11) -0.0193(9) -0.0115(8) 0.0319(11)
F27 0.0611(11) 0.148(2) 0.0773(12) -0.0400(12) 0.0061(9) 0.0361(13)
O4 0.0389(10) 0.0380(11) 0.134(2) 0.0051(8) -0.0037(11) -0.0097(11)
O5 0.0335(9) 0.0395(10) 0.0796(13) -0.0036(7) -0.0025(8) 0.0027(9)
C2 0.0354(12) 0.0352(13) 0.0615(14) -0.0012(10) 0.0024(10) 0.0040(11)
C7 0.0370(12) 0.0561(16) 0.0585(15) -0.0066(11) 0.0130(11) -0.0264(12)
C8 0.0368(11) 0.0390(12) 0.0330(10) -0.0008(9) 0.0065(9) 0.0047(9)
C9 0.0376(12) 0.0483(15) 0.0689(16) -0.0015(11) 0.0169(11) -0.0185(12)
C10 0.0289(11) 0.0368(13) 0.0755(17) 0.0021(9) -0.0050(11) -0.0090(12)
C11 0.0376(11) 0.0438(13) 0.0314(10) 0.0013(9) 0.0071(9) 0.0029(9)
C12 0.0345(12) 0.0405(14) 0.090(2) -0.0024(10) -0.0095(13) 0.0121(13)
C13 0.0360(13) 0.0695(19) 0.0543(15) 0.0065(12) 0.0059(11) -0.0066(13)
C14 0.0380(12) 0.0432(14) 0.0622(15) 0.0045(10) 0.0050(11) -0.0107(12)
C15 0.0373(13) 0.0361(14) 0.0841(19) -0.0014(10) -0.0007(12) 0.0048(13)
C16 0.0405(14) 0.0489(17) 0.117(3) 0.0123(12) -0.0171(16) -0.0281(17)
C17 0.0446(14) 0.0316(14) 0.104(3) 0.0065(11) -0.0096(14) -0.0089(14)
C18 0.0598(17) 0.074(2) 0.0658(17) -0.0098(15) 0.0181(14) -0.0218(15)
C19 0.0428(14) 0.078(2) 0.0684(18) -0.0188(14) -0.0006(13) 0.0251(16)
C20 0.0445(15) 0.0355(15) 0.125(3) 0.0045(12) -0.0209(16) -0.0142(16)
C21 0.0338(13) 0.084(3) 0.134(3) -0.0049(14) 0.0182(16) -0.062(3)
C22 0.0360(15) 0.107(4) 0.136(4) 0.0019(18) 0.0145(18) -0.073(3)
C23A 0.037(3) 0.043(4) 0.084(6) 0.002(3) 0.017(4) -0.004(4)
C23B 0.036(3) 0.057(4) 0.042(3) 0.007(3) 0.003(2) -0.007(3)
C24 0.0560(18) 0.105(3) 0.099(3) -0.0159(19) 0.0267(18) -0.058(3)
C25 0.0374(14) 0.089(3) 0.142(4) 0.0038(15) 0.0214(17) -0.060(3)
C26A 0.039(4) 0.048(4) 0.100(7) -0.001(3) 0.018(4) -0.004(4)
C26B 0.038(3) 0.065(4) 0.047(3) -0.001(3) 0.000(3) -0.013(3)

loop_
_atom_type_symbol
_atom_type_description
_atom_type_scat_dispersion_real
_atom_type_scat_dispersion_imag
_atom_type_scat_source
C C 0.018 0.009
;
International Tables for Crystallography
(1992, Vol. C, Tables 4.2.6.8 and 6.1.1.4)
;
H H 0.000 0.000
;
International Tables for Crystallography
(1992, Vol. C, Table 6.1.1.4)
;
F F 0.073 0.053
;
International Tables for Crystallography
(1992, Vol. C, Tables 4.2.6.8 and 6.1.1.4)
;
O O 0.049 0.032
;
International Tables for Crystallography
(1992, Vol. C, Tables 4.2.6.8 and 6.1.1.4)
;

loop_
_geom_angle_atom_site_label_1
_geom_angle_atom_site_label_2
_geom_angle_atom_site_label_3
_geom_angle
_geom_angle_publ_flag
C12 O5 C15 114.7(2) yes
C9 C2 C15 117.2(3) yes
C9 C2 C20 118.7(3) yes
C15 C2 C20 124.1(3) yes
C8 C7 C9 122.2(3) yes
C7 C8 C11 120.95(19) yes
C7 C8 C17 116.9(2) yes
C11 C8 C17 122.2(3) yes
C2 C9 C7 120.7(3) yes
C12 C10 C14 120.7(3) yes
C12 C10 C16 121.0(3) yes
C14 C10 C16 118.3(3) yes
C8 C11 C21 123.1(2) yes
C8 C11 C23A 123.4(4) yes
C8 C11 C23B 117.3(3) yes
C21 C11 C23A 110.1(4) yes
C21 C11 C23B 117.6(3) yes
C23A C11 C23B 34.1(5) yes
O5 C12 C10 112.4(3) yes
O5 C12 C19 104.4(3) yes
C10 C12 C19 113.7(3) yes
C25 C13 C26A 117.2(4) yes
C25 C13 C26B 115.1(3) yes
C26A C13 C26B 34.7(6) yes
C10 C14 C18 119.9(3) yes
O4 C15 O5 122.5(3) yes
O4 C15 C2 125.5(3) yes
O5 C15 C2 112.0(3) yes
C10 C16 C22 121.1(4) yes
C8 C17 C20 121.2(3) yes
C14 C18 C24 120.4(4) yes
F1 C19 F3 107.0(3) yes
F1 C19 F27 106.9(3) yes
F1 C19 C12 113.5(3) yes
F3 C19 F27 106.9(3) yes
F3 C19 C12 110.6(3) yes
F27 C19 C12 111.6(3) yes
C2 C20 C17 120.4(3) yes
C11 C21 C25 122.3(3) yes
C16 C22 C24 119.4(4) yes
C11 C23A C26A 124.6(6) yes
C11 C23A C26B 109.7(6) yes
C26A C23A C26B 33.2(6) yes
C11 C23B C26A 105.4(5) yes
C11 C23B C26B 118.6(5) yes
C26A C23B C26B 28.5(5) yes
C18 C24 C22 121.0(4) yes
C13 C25 C21 121.2(4) yes
C13 C26A C23A 116.7(6) yes
C13 C26A C23B 105.9(6) yes
C23A C26A C23B 28.3(5) yes
C13 C26B C23A 104.8(5) yes
C13 C26B C23B 121.4(5) yes
C23A C26B C23B 33.0(5) yes
C8 C7 H7 118.908 no
C9 C7 H7 118.913 no
C2 C9 H9 119.673 no
C7 C9 H9 119.673 no
O5 C12 H12 108.723 no
C10 C12 H12 108.721 no
C19 C12 H12 108.723 no
C25 C13 H31 121.9(17) no
C26A C13 H31 117.7(17) no
C26B C13 H31 120.3(17) no
C10 C14 H14 120.071 no
C18 C14 H14 120.068 no
C10 C16 H16 119.476 no
C22 C16 H16 119.467 no
C8 C17 H17 119.385 no
C20 C17 H17 119.397 no
C14 C18 H18 119.799 no
C24 C18 H18 119.793 no
C2 C20 H20 119.803 no
C17 C20 H20 119.794 no
C11 C21 H21 118.847 no
C25 C21 H21 118.831 no
C16 C22 H22 120.303 no
C24 C22 H22 120.306 no
C11 C23A H23A 119(5) no
C26A C23A H23A 116(5) no
C26B C23A H23A 116(5) no
C11 C23B H23A 100(4) no
C11 C23B H23B 121(3) no
C26A C23B H23A 82(4) no
C26A C23B H23B 127(3) no
C26B C23B H23A 103(4) no
C26B C23B H23B 121(3) no
H23A C23B H23B 67(5) no
C18 C24 H24 119.486 no
C22 C24 H24 119.495 no
C13 C25 H25 119.399 no
C21 C25 H25 119.405 no
C13 C26A H26A 121(5) no
C23A C26A H26A 121(5) no
C23B C26A H26A 118(6) no
C13 C26B H26B 119(4) no
C23A C26B H26B 127(4) no
C23B C26B H26B 119(4) no
C23A H23A C23B 40(4) no

loop_
_geom_bond_atom_site_label_1
_geom_bond_atom_site_label_2
_geom_bond_distance
_geom_bond_publ_flag
F1 C19 1.339(4) yes
F3 C19 1.339(3) yes
F27 C19 1.333(4) yes
O4 C15 1.197(4) yes
O5 C12 1.444(3) yes
O5 C15 1.363(3) yes
C2 C9 1.369(4) yes
C2 C15 1.482(4) yes
C2 C20 1.378(4) yes
C7 C8 1.378(4) yes
C7 C9 1.373(4) yes
C8 C11 1.490(3) yes
C8 C17 1.387(4) yes
C10 C12 1.496(5) yes
C10 C14 1.384(4) yes
C10 C16 1.405(5) yes
C11 C21 1.341(5) yes
C11 C23A 1.422(7) yes
C11 C23B 1.397(6) yes
C12 C19 1.507(5) yes
C13 C25 1.342(5) yes
C13 C26A 1.342(8) yes
C13 C26B 1.436(7) yes
C14 C18 1.385(5) yes
C16 C22 1.375(7) yes
C17 C20 1.389(4) yes
C18 C24 1.369(6) yes
C21 C25 1.390(4) yes
C22 C24 1.359(7) yes
C23A C26A 1.393(9) yes
C23A C26B 1.503(9) yes
C23B C26A 1.726(10) yes
C23B C26B 1.385(7) yes
C7 H7 0.950 no
C9 H9 0.950 no
C12 H12 1.000 no
C13 H31 0.94(3) no
C14 H14 0.950 no
C16 H16 0.950 no
C17 H17 0.950 no
C18 H18 0.950 no
C20 H20 0.950 no
C21 H21 0.950 no
C22 H22 0.950 no
C23A H23A 0.95(8) no
C23B H23A 1.28(8) no
C23B H23B 1.02(6) no
C24 H24 0.950 no
C25 H25 0.950 no
C26A H26A 1.06(9) no
C26B H26B 0.98(6) no

loop_
_geom_contact_atom_site_label_1
_geom_contact_atom_site_label_2
_geom_contact_distance
_geom_contact_publ_flag
_geom_contact_site_symmetry_2
F1 O5 2.758(3) no .
F1 C10 2.956(4) no .
F1 C14 3.044(4) no .
F3 O5 3.534(2) no .
F3 C10 2.890(4) no .
F3 C16 3.429(5) no .
F27 O5 2.693(3) no .
O4 C9 2.813(3) no .
O4 C10 3.172(3) no .
O4 C12 2.626(3) no .
O5 C14 2.920(4) no .
O5 C20 2.769(3) no .
C2 C8 2.805(3) no .
C7 C20 2.730(4) no .
C7 C23A 3.015(7) no .
C7 C23B 2.864(6) no .
C9 C17 2.737(4) no .
C10 C15 3.123(4) no .
C10 C24 2.767(6) no .
C11 C13 2.803(4) no .
C14 C19 3.204(5) no .
C14 C22 2.770(5) no .
C15 C19 3.545(4) no .
C16 C18 2.739(5) no .
C16 C19 3.507(6) no .
C17 C21 2.962(4) no .
C21 C26A 2.715(8) no .
C21 C26B 2.699(7) no .
C23A C25 2.624(8) no .
C23B C25 2.748(7) no .
F1 O4 3.574(3) no 1_545
F3 F3 3.153(2) no 3_556
F3 C22 3.526(5) no 2_546
F27 C13 3.317(4) no 2_656
F27 C18 3.353(4) no 4_544
F27 C25 3.304(4) no 2_656
F27 C26A 3.499(9) no 2_646
O4 F1 3.574(3) no 1_565
O4 C14 3.492(4) no 1_565
O5 C25 3.599(5) no 2_656
C2 C26B 3.419(7) no 3_657
C13 F27 3.317(4) no 2_646
C14 O4 3.492(4) no 1_545
C18 F27 3.353(4) no 4_545
C20 C23B 3.525(7) no 3_657
C20 C26B 3.580(8) no 3_657
C22 F3 3.526(5) no 2_556
C23A C25 3.533(8) no 1_565
C23B C20 3.525(7) no 3_657
C25 F27 3.304(4) no 2_646
C25 O5 3.599(5) no 2_646
C25 C23A 3.533(8) no 1_545
C26A F27 3.499(9) no 2_656
C26B C2 3.419(7) no 3_657
C26B C20 3.580(8) no 3_657
F1 H12 3.2112 no .
F1 H14 2.6703 no .
F3 H12 2.5764 no .
F3 H16 3.4110 no .
F27 H12 2.5544 no .
O4 H9 2.5076 no .
O4 H12 2.3110 no .
O4 H16 3.5562 no .
O5 H14 2.6992 no .
O5 H20 2.4603 no .
C2 H7 3.2310 no .
C2 H17 3.2525 no .
C7 H17 3.2190 no .
C7 H23A 2.73(8) no .
C7 H23B 2.52(5) no .
C8 H9 3.2571 no .
C8 H20 3.2708 no .
C8 H21 2.6464 no .
C8 H23A 2.74(8) no .
C8 H23B 2.64(5) no .
C9 H20 3.2226 no .
C10 H18 3.2528 no .
C10 H22 3.2785 no .
C11 H7 2.6415 no .
C11 H17 2.6821 no .
C11 H25 3.2351 no .
C11 H26A 3.43(9) no .
C11 H26B 3.28(5) no .
C12 H14 2.6641 no .
C12 H16 2.6828 no .
C13 H21 3.2233 no .
C13 H23A 3.16(8) no .
C13 H23B 3.39(6) no .
C14 H12 3.2955 no .
C14 H16 3.2523 no .
C14 H24 3.2438 no .
C15 H9 2.5642 no .
C15 H12 2.4476 no .
C15 H20 2.7116 no .
C16 H12 2.5684 no .
C16 H14 3.2591 no .
C16 H24 3.2178 no .
C17 H7 3.2175 no .
C17 H21 2.6367 no .
C18 H22 3.2317 no .
C19 H14 3.1421 no .
C20 H9 3.2230 no .
C21 H17 2.6613 no .
C21 H23A 3.13(8) no .
C21 H23B 3.26(6) no .
C21 H31 3.24(3) no .
C22 H18 3.2270 no .
C23A H7 2.6961 no .
C23A H21 3.1256 no .
C23A H23B 1.56(6) no .
C23A H25 3.5650 no .
C23A H31 3.18(3) no .
C23B H7 2.5293 no .
C23B H21 3.1948 no .
C23B H31 3.31(3) no .
C24 H14 3.2453 no .
C24 H16 3.2154 no .
C25 H23A 3.57(8) no .
C25 H26A 3.26(9) no .
C25 H26B 3.23(6) no .
C26A H25 3.1322 no .
C26A H26B 1.43(6) no .
C26B H25 3.2065 no .
C26B H26A 1.42(10) no .
H7 H9 2.3026 no .
H7 H23A 2.1663 no .
H7 H23B 1.9267 no .
H12 H14 3.5938 no .
H12 H16 2.3665 no .
H14 H18 2.3327 no .
H16 H22 2.3215 no .
H17 H20 2.3275 no .
H17 H21 2.0651 no .
H18 H24 2.3086 no .
H21 H25 2.3150 no .
H22 H24 2.3058 no .
H23A H26A 2.35(11) no .
H23A H26B 2.50(9) no .
H23B H26A 2.84(11) no .
H23B H26B 2.39(8) no .
H25 H31 2.3083 no .
H26A H26B 1.20(12) no .
H26A H31 2.33(10) no .
H26B H31 2.39(7) no .
F1 H12 2.8529 no 1_545
F1 H18 3.1577 no 4_544
F1 H22 3.2399 no 2_546
F1 H24 3.2518 no 4_544
F1 H26A 3.56(10) no 2_646
F1 H31 3.53(3) no 2_646
F3 H18 3.0569 no 4_544
F3 H22 2.5850 no 2_546
F3 H22 3.2699 no 4_554
F3 H24 3.0701 no 2_556
F3 H24 3.3125 no 4_544
F27 H18 2.5057 no 4_544
F27 H25 2.6607 no 2_656
F27 H26A 2.73(10) no 2_646
F27 H31 2.73(3) no 2_656
O4 H14 2.5562 no 1_565
O4 H20 3.3326 no 1_565
O4 H26A 3.31(9) no 3_667
O4 H26B 2.84(6) no 3_667
O5 H25 2.9468 no 2_656
O5 H26B 3.44(6) no 3_657
C2 H21 3.2753 no 2_656
C2 H25 3.3059 no 2_656
C2 H26B 3.45(6) no 3_657
C7 H7 3.1434 no 3_667
C7 H17 3.1552 no 1_565
C7 H21 3.4983 no 1_565
C7 H23B 3.21(6) no 3_667
C8 H17 3.2515 no 2_656
C8 H21 3.4344 no 2_656
C8 H23B 3.59(6) no 3_657
C9 H7 3.5560 no 3_667
C9 H17 3.1769 no 1_565
C9 H20 3.4330 no 1_565
C9 H21 3.5394 no 2_656
C9 H23A 3.50(9) no 3_667
C9 H23B 2.84(6) no 3_667
C10 H22 3.4367 no 2_546
C10 H31 3.56(3) no 3_657
C11 H17 3.4455 no 2_656
C14 H16 3.1701 no 1_545
C14 H22 3.5514 no 2_546
C14 H26A 3.37(8) no 3_657
C14 H26B 3.06(5) no 3_657
C14 H31 3.16(3) no 3_657
C15 H25 3.2452 no 2_656
C15 H26B 3.51(6) no 3_657
C16 H14 3.5253 no 1_565
C16 H16 3.5490 no 2_546
C16 H18 3.1303 no 1_565
C17 H7 3.4504 no 1_545
C17 H9 3.1499 no 1_545
C17 H17 3.5571 no 2_656
C17 H21 3.1021 no 2_656
C17 H23B 3.20(6) no 3_657
C18 H16 3.1245 no 1_545
C18 H16 3.5634 no 2_546
C18 H22 3.5354 no 1_545
C18 H26A 3.37(8) no 3_657
C18 H26B 3.55(6) no 3_657
C18 H31 3.13(3) no 3_657
C19 H18 3.1166 no 4_544
C19 H22 3.3818 no 2_546
C20 H9 3.1083 no 1_545
C20 H21 3.0301 no 2_656
C20 H23B 3.31(6) no 3_657
C20 H25 3.2235 no 2_656
C20 H26B 3.41(7) no 3_657
C21 H7 3.4562 no 1_545
C21 H23A 2.84(8) no 1_545
C22 H16 3.0343 no 2_546
C22 H18 3.1740 no 1_565
C23A H9 3.3910 no 3_667
C23A H20 3.2669 no 2_656
C23A H21 3.2853 no 1_565
C23A H25 2.9638 no 1_565
C23B H9 2.9316 no 3_667
C23B H25 3.5296 no 1_565
C24 H16 3.0376 no 2_546
C24 H24 3.5070 no 3_557
C24 H31 3.50(3) no 3_657
C25 H23A 2.84(8) no 1_545
C25 H26A 3.15(9) no 1_545
C26A H20 3.4950 no 2_656
C26A H25 2.9064 no 1_565
C26B H9 3.2767 no 3_667
C26B H14 3.4688 no 3_657
C26B H25 3.4423 no 1_565
H7 C7 3.1434 no 3_667
H7 C9 3.5560 no 3_667
H7 C17 3.4504 no 1_565
H7 C21 3.4562 no 1_565
H7 H7 2.4252 no 3_667
H7 H9 3.2603 no 3_667
H7 H17 2.8613 no 1_565
H7 H21 2.9018 no 1_565
H7 H23B 2.8370 no 3_667
H9 C17 3.1499 no 1_565
H9 C20 3.1083 no 1_565
H9 C23A 3.3910 no 3_667
H9 C23B 2.9316 no 3_667
H9 C26B 3.2767 no 3_667
H9 H7 3.2603 no 3_667
H9 H17 2.8908 no 1_565
H9 H20 2.8064 no 1_565
H9 H23A 2.8768 no 3_667
H9 H23B 2.1007 no 3_667
H9 H26A 3.4880 no 3_667
H9 H26B 2.8486 no 3_667
H12 F1 2.8529 no 1_565
H12 H14 3.1643 no 1_565
H14 O4 2.5562 no 1_545
H14 C16 3.5253 no 1_545
H14 C26B 3.4688 no 3_657
H14 H12 3.1643 no 1_545
H14 H16 2.9381 no 1_545
H14 H26A 3.0698 no 3_657
H14 H26B 2.6179 no 3_657
H14 H31 3.4414 no 3_657
H16 C14 3.1701 no 1_565
H16 C16 3.5490 no 2_556
H16 C18 3.1245 no 1_565
H16 C18 3.5634 no 2_556
H16 C22 3.0343 no 2_556
H16 C24 3.0376 no 2_556
H16 H14 2.9381 no 1_565
H16 H18 2.8516 no 1_565
H16 H22 3.2169 no 2_556
H16 H24 3.2139 no 2_556
H17 C7 3.1552 no 1_545
H17 C8 3.2515 no 2_646
H17 C9 3.1769 no 1_545
H17 C11 3.4455 no 2_646
H17 C17 3.5571 no 2_646
H17 H7 2.8613 no 1_545
H17 H9 2.8908 no 1_545
H17 H21 3.4647 no 2_656
H17 H23B 3.3963 no 3_657
H18 F1 3.1577 no 4_545
H18 F3 3.0569 no 4_545
H18 F27 2.5057 no 4_545
H18 C16 3.1303 no 1_545
H18 C19 3.1166 no 4_545
H18 C22 3.1740 no 1_545
H18 H16 2.8516 no 1_545
H18 H22 2.9343 no 1_545
H18 H26A 3.0640 no 3_657
H18 H26B 3.4944 no 3_657
H18 H31 3.3921 no 3_657
H20 O4 3.3326 no 1_545
H20 C9 3.4330 no 1_545
H20 C23A 3.2669 no 2_646
H20 C26A 3.4950 no 2_646
H20 H9 2.8064 no 1_545
H20 H21 3.3693 no 2_656
H20 H23A 3.3765 no 2_646
H20 H23B 3.5516 no 3_657
H20 H25 3.0250 no 2_656
H20 H26B 3.3085 no 3_657
H21 C2 3.2753 no 2_646
H21 C7 3.4983 no 1_545
H21 C8 3.4344 no 2_646
H21 C9 3.5394 no 2_646
H21 C17 3.1021 no 2_646
H21 C20 3.0301 no 2_646
H21 C23A 3.2853 no 1_545
H21 H7 2.9018 no 1_545
H21 H17 3.4647 no 2_646
H21 H20 3.3693 no 2_646
H21 H23A 2.4830 no 1_545
H21 H23B 3.4177 no 1_545
H22 F1 3.2399 no 2_556
H22 F3 2.5850 no 2_556
H22 F3 3.2699 no 4_555
H22 C10 3.4367 no 2_556
H22 C14 3.5514 no 2_556
H22 C18 3.5354 no 1_565
H22 C19 3.3818 no 2_556
H22 H16 3.2169 no 2_546
H22 H18 2.9343 no 1_565
H22 H24 3.5381 no 3_557
H23A C9 3.50(9) no 3_667
H23A C21 2.84(8) no 1_565
H23A C25 2.84(8) no 1_565
H23A H9 2.8768 no 3_667
H23A H20 3.3765 no 2_656
H23A H21 2.4830 no 1_565
H23A H25 2.4785 no 1_565
H23B C7 3.21(6) no 3_667
H23B C8 3.59(6) no 3_657
H23B C9 2.84(6) no 3_667
H23B C17 3.20(6) no 3_657
H23B C20 3.31(6) no 3_657
H23B H7 2.8370 no 3_667
H23B H9 2.1007 no 3_667
H23B H17 3.3963 no 3_657
H23B H20 3.5516 no 3_657
H23B H21 3.4177 no 1_565
H23B H25 3.5413 no 1_565
H24 F1 3.2518 no 4_545
H24 F3 3.0701 no 2_546
H24 F3 3.3125 no 4_545
H24 C24 3.5070 no 3_557
H24 H16 3.2139 no 2_546
H24 H22 3.5381 no 3_557
H24 H24 2.6587 no 3_557
H25 F27 2.6607 no 2_646
H25 O5 2.9468 no 2_646
H25 C2 3.3059 no 2_646
H25 C15 3.2452 no 2_646
H25 C20 3.2235 no 2_646
H25 C23A 2.9638 no 1_545
H25 C23B 3.5296 no 1_545
H25 C26A 2.9064 no 1_545
H25 C26B 3.4423 no 1_545
H25 H20 3.0250 no 2_646
H25 H23A 2.4785 no 1_545
H25 H23B 3.5413 no 1_545
H25 H26A 2.4441 no 1_545
H25 H26B 3.3643 no 1_545
H26A F1 3.56(10) no 2_656
H26A F27 2.73(10) no 2_656
H26A O4 3.31(9) no 3_667
H26A C14 3.37(8) no 3_657
H26A C18 3.37(8) no 3_657
H26A C25 3.15(9) no 1_565
H26A H9 3.4880 no 3_667
H26A H14 3.0698 no 3_657
H26A H18 3.0640 no 3_657
H26A H25 2.4441 no 1_565
H26B O4 2.84(6) no 3_667
H26B O5 3.44(6) no 3_657
H26B C2 3.45(6) no 3_657
H26B C14 3.06(5) no 3_657
H26B C15 3.51(6) no 3_657
H26B C18 3.55(6) no 3_657
H26B C20 3.41(7) no 3_657
H26B H9 2.8486 no 3_667
H26B H14 2.6179 no 3_657
H26B H18 3.4944 no 3_657
H26B H20 3.3085 no 3_657
H26B H25 3.3643 no 1_565
H31 F1 3.53(3) no 2_656
H31 F27 2.73(3) no 2_646
H31 C10 3.56(3) no 3_657
H31 C14 3.16(3) no 3_657
H31 C18 3.13(3) no 3_657
H31 C24 3.50(3) no 3_657
H31 H14 3.4414 no 3_657
H31 H18 3.3921 no 3_657

loop_
_geom_torsion_atom_site_label_1
_geom_torsion_atom_site_label_2
_geom_torsion_atom_site_label_3
_geom_torsion_atom_site_label_4
_geom_torsion
_geom_torsion_publ_flag
C12 O5 C15 O4 -0.8(4) no
C12 O5 C15 C2 -179.2(2) no
C15 O5 C12 C10 -83.9(3) no
C15 O5 C12 C19 152.4(2) no
C9 C2 C15 O4 -1.3(5) no
C9 C2 C15 O5 177.1(3) no
C15 C2 C9 C7 -179.8(3) no
C9 C2 C20 C17 0.3(5) no
C20 C2 C9 C7 -1.5(5) no
C15 C2 C20 C17 178.4(3) no
C20 C2 C15 O4 -179.4(3) no
C20 C2 C15 O5 -1.1(5) no
C8 C7 C9 C2 1.5(5) no
C9 C7 C8 C11 -179.7(3) no
C9 C7 C8 C17 -0.2(4) no
C7 C8 C11 C21 -178.9(2) no
C7 C8 C11 C23A -21.5(4) no
C7 C8 C11 C23B 17.6(4) no
C7 C8 C17 C20 -1.1(5) no
C11 C8 C17 C20 178.5(3) no
C17 C8 C11 C21 1.5(4) no
C17 C8 C11 C23A 159.0(3) no
C17 C8 C11 C23B -161.9(3) no
C12 C10 C14 C18 179.92(18) no
C14 C10 C12 O5 -45.0(3) no
C14 C10 C12 C19 73.3(3) no
C12 C10 C16 C22 -179.7(2) no
C16 C10 C12 O5 134.9(3) no
C16 C10 C12 C19 -106.8(3) no
C14 C10 C16 C22 0.2(4) no
C16 C10 C14 C18 0.0(4) no
C8 C11 C21 C25 -177.6(3) no
C8 C11 C23A C26A 178.2(5) no
C8 C11 C23A C26B 144.6(4) no
C8 C11 C23B C26A -153.6(3) no
C8 C11 C23B C26B 179.1(3) no
C21 C11 C23A C26A -21.8(10) no
C21 C11 C23A C26B -55.4(7) no
C23A C11 C21 C25 22.4(6) no
C21 C11 C23B C26A 42.0(5) no
C21 C11 C23B C26B 14.7(6) no
C23B C11 C21 C25 -14.2(6) no
C23A C11 C23B C26A -43.5(6) no
C23A C11 C23B C26B -70.8(7) no
C23B C11 C23A C26A 87.9(9) no
C23B C11 C23A C26B 54.3(6) no
O5 C12 C19 F1 61.9(3) no
O5 C12 C19 F3 -177.8(3) no
O5 C12 C19 F27 -59.0(3) no
C10 C12 C19 F1 -60.9(3) no
C10 C12 C19 F3 59.4(3) no
C10 C12 C19 F27 178.2(2) no
C25 C13 C26A C23A 22.0(11) no
C25 C13 C26A C23B 50.2(8) no
C26A C13 C25 C21 -22.0(8) no
C25 C13 C26B C23A -47.0(5) no
C25 C13 C26B C23B -15.8(7) no
C26B C13 C25 C21 16.8(6) no
C26A C13 C26B C23A 55.2(6) no
C26A C13 C26B C23B 86.4(8) no
C26B C13 C26A C23A -73.5(8) no
C26B C13 C26A C23B -45.3(5) no
C10 C14 C18 C24 -0.1(4) no
C10 C16 C22 C24 -0.4(5) no
C8 C17 C20 C2 1.0(6) no
C14 C18 C24 C22 -0.2(5) no
C11 C21 C25 C13 -2.3(7) no
C16 C22 C24 C18 0.4(5) no
C11 C23A C26A C13 0.1(15) no
C11 C23A C26A C23B -73.3(8) no
C11 C23A C26B C13 68.1(7) no
C11 C23A C26B C23B -57.6(5) no
C26A C23A C26B C13 -55.4(7) no
C26A C23A C26B C23B 178.9(10) no
C26B C23A C26A C13 72.4(9) no
C26B C23A C26A C23B -1.0(9) no
C11 C23B C26A C13 -60.7(7) no
C11 C23B C26A C23A 56.4(4) no
C11 C23B C26B C13 0.1(8) no
C11 C23B C26B C23A 67.1(5) no
C26A C23B C26B C13 -68.0(8) no
C26A C23B C26B C23A -1.0(8) no
C26B C23B C26A C13 61.6(8) no
C26B C23B C26A C23A 178.7(10) no
